data_7038114
loop_
_publ_author_name
'Kuzyaev, D. M.'
'Balashova, T. V.'
'Burin, M. E.'
'Fukin, G. K.'
'Rumyantcev, R. V.'
'Pushkarev, A. P.'
'Ilichev, V. A.'
'Grishin, I. D.'
'Vorozhtsov, D. L.'
'Bochkarev, M. N.'

_publ_section_title
;
 Synthesis, structure and luminescent properties of lanthanide
 fluoroalkoxides.
;
_journal_issue 8
_journal_name_full 'Dalton transactions (Cambridge, England : 2003)'
_journal_page_first 3464
_journal_page_last 3472
_journal_paper_doi 10.1039/c5dt04636j
_journal_volume 45
_journal_year 2016
_chemical_formula_sum 'C43 H25 Ce F24 N4 O4'
_chemical_formula_weight 1257.79
_space_group_crystal_system monoclinic
_space_group_IT_number 15
_space_group_name_Hall '-C 2yc'
_space_group_name_H-M_alt 'C 1 2/c 1'
_symmetry_space_group_name_Hall '-C 2yc'
_symmetry_space_group_name_H-M 'C 1 2/c 1'
_atom_sites_solution_hydrogens mixed
_atom_sites_solution_primary dual
_atom_sites_solution_secondary difmap
_audit_creation_method SHELXL-2014/7
_audit_update_record
;
2015-11-17 deposited with the CCDC.
2016-01-05 downloaded from the CCDC.
;
_cell_angle_alpha 90
_cell_angle_beta 95.0310(10)
_cell_angle_gamma 90
_cell_formula_units_Z 8
_cell_length_a 20.3363(9)
_cell_length_b 13.8976(6)
_cell_length_c 32.5868(15)
_cell_measurement_reflns_used 9943
_cell_measurement_temperature 100(2)
_cell_measurement_theta_max 25.92
_cell_measurement_theta_min 2.46
_cell_volume 9174.4(7)
_computing_cell_refinement 'Bruker SAINT'
_computing_data_collection 'Bruker SMART'
_computing_data_reduction 'Bruker SAINT'
_computing_molecular_graphics 'Bruker SHELXTL'
_computing_publication_material 'Bruker SHELXTL'
_computing_structure_refinement 'SHELXL-2014/7 (Sheldrick, 2014)'
_computing_structure_solution 'SHELXT-2014/4 (Sheldrick, 2014)'
_diffrn_ambient_temperature 100(2)
_diffrn_measured_fraction_theta_full 0.996
_diffrn_measured_fraction_theta_max 0.996
_diffrn_measurement_device_type 'Bruker Smart Apex (CCD)'
_diffrn_measurement_method '\w scans'
_diffrn_radiation_type MoK\a
_diffrn_radiation_wavelength 0.71073
_diffrn_reflns_av_R_equivalents 0.0318
_diffrn_reflns_av_unetI/netI 0.0257
_diffrn_reflns_laue_measured_fraction_full 0.996
_diffrn_reflns_laue_measured_fraction_max 0.996
_diffrn_reflns_limit_h_max 24
_diffrn_reflns_limit_h_min -24
_diffrn_reflns_limit_k_max 16
_diffrn_reflns_limit_k_min -16
_diffrn_reflns_limit_l_max 38
_diffrn_reflns_limit_l_min -38
_diffrn_reflns_number 34787
_diffrn_reflns_point_group_measured_fraction_full 0.996
_diffrn_reflns_point_group_measured_fraction_max 0.996
_diffrn_reflns_theta_full 24.998
_diffrn_reflns_theta_max 24.998
_diffrn_reflns_theta_min 1.777
_diffrn_source 'fine focus sealed tube'
_exptl_absorpt_coefficient_mu 1.138
_exptl_absorpt_correction_T_max 0.7282
_exptl_absorpt_correction_T_min 0.5969
_exptl_absorpt_correction_type multi-scan
_exptl_absorpt_process_details 'SADABS 2014/2'
_exptl_crystal_colour orange
_exptl_crystal_density_diffrn 1.821
_exptl_crystal_description prism
_exptl_crystal_F_000 4936
_exptl_crystal_size_max 0.490
_exptl_crystal_size_mid 0.330
_exptl_crystal_size_min 0.320
_refine_diff_density_max 1.442
_refine_diff_density_min -0.914
_refine_diff_density_rms 0.123
_refine_ls_extinction_method none
_refine_ls_goodness_of_fit_ref 1.038
_refine_ls_hydrogen_treatment mixed
_refine_ls_matrix_type full
_refine_ls_number_parameters 730
_refine_ls_number_reflns 8061
_refine_ls_number_restraints 209
_refine_ls_restrained_S_all 1.102
_refine_ls_R_factor_all 0.0740
_refine_ls_R_factor_gt 0.0668
_refine_ls_shift/su_max 0.001
_refine_ls_shift/su_mean 0.000
_refine_ls_structure_factor_coef Fsqd
_refine_ls_weighting_details 'w=1/[\s^2^(Fo^2^)+(0.0497P)^2^+178.3752P] where P=(Fo^2^+2Fc^2^)/3'
_refine_ls_weighting_scheme calc
_refine_ls_wR_factor_gt 0.1493
_refine_ls_wR_factor_ref 0.1529
_reflns_Friedel_coverage 0.000
_reflns_number_gt 7262
_reflns_number_total 8061
_reflns_threshold_expression 'I > 2\s(I)'
_cod_data_source_file c5dt04636j2.cif
_cod_data_source_block ceoccf3
_cod_depositor_comments 'Adding full bibliography for 7038111--7038116.cif.'
_cod_database_code 7038114
_shelx_shelxl_version_number 2014/7
_shelx_space_group_comment
;
The symmetry employed for this shelxl refinement is uniquely defined
by the following loop, which should always be used as a source of
symmetry information in preference to the above space-group names.
They are only intended as comments.
;
_shelx_estimated_absorpt_t_min 0.605
_shelx_estimated_absorpt_t_max 0.712

loop_
_space_group_symop_operation_xyz
'x, y, z'
'-x, y, -z+1/2'
'x+1/2, y+1/2, z'
'-x+1/2, y+1/2, -z+1/2'
'-x, -y, -z'
'x, -y, z-1/2'
'-x+1/2, -y+1/2, -z'
'x+1/2, -y+1/2, z-1/2'

loop_
_atom_site_label
_atom_site_type_symbol
_atom_site_fract_x
_atom_site_fract_y
_atom_site_fract_z
_atom_site_U_iso_or_equiv
_atom_site_adp_type
_atom_site_occupancy
_atom_site_site_symmetry_order
_atom_site_calc_flag
_atom_site_refinement_flags_posn
_atom_site_refinement_flags_adp
_atom_site_refinement_flags_occupancy
_atom_site_disorder_assembly
_atom_site_disorder_group
Ce1 Ce 0.55223(2) 0.22631(3) 0.39304(2) 0.02976(13) Uani 1 1 d . . . . .
O1 O 0.5000(2) 0.0779(3) 0.40080(15) 0.0345(10) Uani 1 1 d . . . . .
O2 O 0.5936(2) 0.1048(3) 0.35429(14) 0.0326(10) Uani 1 1 d . . . . .
O3 O 0.4537(2) 0.2660(3) 0.41527(17) 0.0446(12) Uani 1 1 d . . . . .
O4 O 0.3803(3) 0.1104(4) 0.42577(18) 0.0476(13) Uani 1 1 d D . . . .
H1 H 0.383(5) 0.089(6) 0.4031(13) 0.057 Uiso 1 1 d D U . . .
N1 N 0.6024(3) 0.2687(4) 0.46878(17) 0.0342(12) Uani 1 1 d . . . . .
N2 N 0.6777(3) 0.2787(4) 0.40388(17) 0.0331(12) Uani 1 1 d . . . . .
N3 N 0.5589(3) 0.4232(4) 0.3902(2) 0.0458(16) Uani 1 1 d . . . . .
N4 N 0.5680(3) 0.3123(4) 0.3210(2) 0.0428(15) Uani 1 1 d . . . . .
F1 F 0.6229(2) 0.0676(3) 0.43795(14) 0.0512(11) Uani 1 1 d . . . . .
F2 F 0.5505(3) -0.0016(4) 0.47095(15) 0.0659(14) Uani 1 1 d . . . . .
F3 F 0.6195(3) -0.0884(4) 0.44144(18) 0.0780(17) Uani 1 1 d . . . . .
F4 F 0.4596(3) -0.0953(3) 0.43321(18) 0.0692(15) Uani 1 1 d . . . . .
F5 F 0.4378(3) -0.0832(4) 0.36834(18) 0.0741(17) Uani 1 1 d . . . . .
F6 F 0.5167(3) -0.1750(4) 0.3925(2) 0.0777(16) Uani 1 1 d . U . . .
F7 F 0.6878(2) -0.0194(4) 0.38361(17) 0.0651(14) Uani 1 1 d . . . . .
F8 F 0.6672(2) -0.0446(4) 0.31985(17) 0.0680(14) Uani 1 1 d . . . . .
F9 F 0.6312(3) -0.1456(3) 0.3622(2) 0.0771(17) Uani 1 1 d . . . . .
F10 F 0.4755(2) 0.0354(4) 0.31437(15) 0.0704(15) Uani 1 1 d . . . . .
F11 F 0.5625(3) 0.0171(4) 0.28275(15) 0.0677(14) Uani 1 1 d . . . . .
F12 F 0.5199(3) -0.1058(4) 0.30999(18) 0.0834(19) Uani 1 1 d . . . . .
F13 F 0.3970(8) 0.3696(17) 0.3558(4) 0.097(4) Uani 0.489(19) 1 d D U P A 1
F14 F 0.3999(8) 0.4524(9) 0.4125(5) 0.075(2) Uani 0.489(19) 1 d D U P A 1
F15 F 0.3041(4) 0.3870(9) 0.3802(5) 0.065(3) Uani 0.489(19) 1 d D U P A 1
F13' F 0.3086(5) 0.4062(10) 0.4009(6) 0.097(4) Uani 0.511(19) 1 d D U P A 2
F14' F 0.4048(6) 0.4563(9) 0.4021(5) 0.075(2) Uani 0.511(19) 1 d D U P A 2
F15' F 0.3850(6) 0.3607(10) 0.3520(3) 0.065(3) Uani 0.511(19) 1 d D . P A 2
F16 F 0.4356(5) 0.3763(8) 0.4789(4) 0.072(3) Uani 0.67(2) 1 d D U P B 1
F17 F 0.3322(5) 0.3573(8) 0.4782(5) 0.085(3) Uani 0.67(2) 1 d D U P B 1
F18 F 0.3965(9) 0.2377(11) 0.4901(7) 0.087(2) Uani 0.67(2) 1 d D . P B 1
F16' F 0.4157(10) 0.3982(11) 0.4673(8) 0.072(3) Uani 0.33(2) 1 d D . P B 2
F17' F 0.3189(6) 0.3393(16) 0.4609(9) 0.085(3) Uani 0.33(2) 1 d D . P B 2
F18' F 0.398(2) 0.243(3) 0.4917(14) 0.087(2) Uani 0.33(2) 1 d D . P B 2
F19 F 0.2965(4) 0.2277(6) 0.3402(3) 0.119(2) Uani 1 1 d . U . . .
F20 F 0.3231(4) 0.0794(6) 0.3511(2) 0.106(2) Uani 1 1 d . U . . .
F21 F 0.3974(3) 0.1843(5) 0.34332(16) 0.0786(16) Uani 1 1 d . . . . .
F22 F 0.2414(4) 0.2651(6) 0.4200(4) 0.070(2) Uani 0.680(14) 1 d D U P C 1
F23 F 0.2800(4) 0.1653(7) 0.4647(2) 0.077(2) Uani 0.680(14) 1 d D U P C 1
F24 F 0.2470(5) 0.1087(7) 0.4056(4) 0.091(3) Uani 0.680(14) 1 d D U P C 1
F22' F 0.2372(8) 0.2394(13) 0.3978(7) 0.070(2) Uani 0.320(14) 1 d D . P C 2
F23' F 0.2465(9) 0.0999(8) 0.4220(6) 0.077(2) Uani 0.320(14) 1 d D . P C 2
F24' F 0.2942(12) 0.1958(17) 0.4655(4) 0.091(3) Uani 0.320(14) 1 d D . P C 2
C1 C 0.5366(3) -0.0040(5) 0.39607(18) 0.0406(17) Uani 1 1 d D . . . .
C2 C 0.5764(3) 0.0101(4) 0.35724(17) 0.0352(15) Uani 1 1 d D . . . .
C3 C 0.5821(4) -0.0094(6) 0.4366(2) 0.051(2) Uani 1 1 d D . . . .
C4 C 0.4884(4) -0.0899(5) 0.3978(3) 0.056(2) Uani 1 1 d D U . . .
C5 C 0.6400(3) -0.0506(6) 0.3559(3) 0.053(2) Uani 1 1 d D . . . .
C6 C 0.5341(4) -0.0126(7) 0.3165(2) 0.058(2) Uani 1 1 d D . . . .
C7 C 0.3874(4) 0.2855(5) 0.4182(2) 0.060(2) Uani 1 1 d D . . . .
C8 C 0.3475(3) 0.1914(5) 0.4085(3) 0.068(3) Uani 1 1 d D . . . .
C9 C 0.3700(3) 0.3766(5) 0.3919(2) 0.080(3) Uani 1 1 d D U . . .
C10 C 0.3849(4) 0.3143(5) 0.4642(2) 0.087(3) Uani 1 1 d D U . . .
C11 C 0.3411(5) 0.1713(9) 0.3617(3) 0.098(4) Uani 1 1 d D . . . .
C12 C 0.2778(3) 0.1843(6) 0.4240(3) 0.090(4) Uani 1 1 d D . . . .
C13 C 0.6603(3) 0.3186(4) 0.4739(2) 0.0308(14) Uani 1 1 d . . . . .
C14 C 0.6992(3) 0.3258(4) 0.43912(19) 0.0282(13) Uani 1 1 d . . . . .
C15 C 0.7157(4) 0.2827(6) 0.3727(2) 0.0435(17) Uani 1 1 d . . . . .
H15A H 0.7021 0.2483 0.3483 0.052 Uiso 1 1 calc R U . . .
C16 C 0.7740(4) 0.3342(6) 0.3740(2) 0.049(2) Uani 1 1 d . . . . .
H16A H 0.7993 0.3347 0.3509 0.059 Uiso 1 1 calc R U . . .
C17 C 0.7948(4) 0.3840(6) 0.4085(3) 0.050(2) Uani 1 1 d . . . . .
H17A H 0.8339 0.4217 0.4093 0.060 Uiso 1 1 calc R U . . .
C18 C 0.7578(3) 0.3796(5) 0.4432(2) 0.0370(15) Uani 1 1 d . . . . .
C19 C 0.7776(4) 0.4275(6) 0.4811(2) 0.0462(19) Uani 1 1 d . . . . .
H19A H 0.8166 0.4655 0.4834 0.055 Uiso 1 1 calc R U . . .
C20 C 0.7416(4) 0.4191(6) 0.5132(3) 0.0490(19) Uani 1 1 d . . . . .
H20A H 0.7556 0.4511 0.5382 0.059 Uiso 1 1 calc R U . . .
C21 C 0.6826(3) 0.3636(5) 0.5110(2) 0.0356(15) Uani 1 1 d . . . . .
C22 C 0.6441(4) 0.3515(5) 0.5448(2) 0.0430(17) Uani 1 1 d . . . . .
H22A H 0.6576 0.3801 0.5707 0.052 Uiso 1 1 calc R U . . .
C23 C 0.5880(4) 0.2988(5) 0.5399(2) 0.0439(18) Uani 1 1 d . . . . .
H23A H 0.5624 0.2890 0.5626 0.053 Uiso 1 1 calc R U . . .
C24 C 0.5675(4) 0.2588(5) 0.5015(2) 0.0431(18) Uani 1 1 d . . . . .
H24A H 0.5274 0.2233 0.4985 0.052 Uiso 1 1 calc R U . . .
C25 C 0.5718(4) 0.4672(5) 0.3543(3) 0.046(2) Uani 1 1 d . . . . .
C26 C 0.5753(4) 0.4092(6) 0.3184(3) 0.050(2) Uani 1 1 d . . . . .
C27 C 0.5728(4) 0.2599(6) 0.2874(2) 0.053(2) Uani 1 1 d . . . . .
H27A H 0.5678 0.1921 0.2891 0.064 Uiso 1 1 calc R U . . .
C28 C 0.5848(5) 0.3003(8) 0.2493(3) 0.072(3) Uani 1 1 d . . . . .
H28A H 0.5880 0.2603 0.2259 0.086 Uiso 1 1 calc R U . . .
C29 C 0.5918(6) 0.3963(9) 0.2463(3) 0.080(3) Uani 1 1 d . . . . .
H29A H 0.5991 0.4247 0.2205 0.097 Uiso 1 1 calc R U . . .
C30 C 0.5883(5) 0.4545(7) 0.2813(3) 0.067(3) Uani 1 1 d . . . . .
C31 C 0.5972(6) 0.5576(8) 0.2809(4) 0.087(3) Uani 1 1 d . U . . .
H31A H 0.6043 0.5887 0.2557 0.105 Uiso 1 1 calc R U . . .
C32 C 0.5956(6) 0.6099(8) 0.3149(4) 0.090(4) Uani 1 1 d . . . . .
H32A H 0.6031 0.6773 0.3136 0.108 Uiso 1 1 calc R U . . .
C33 C 0.5830(4) 0.5681(6) 0.3530(3) 0.061(3) Uani 1 1 d . . . . .
C34 C 0.5806(5) 0.6201(6) 0.3894(4) 0.069(3) Uani 1 1 d . . . . .
H34A H 0.5895 0.6872 0.3898 0.082 Uiso 1 1 calc R U . . .
C35 C 0.5659(4) 0.5755(6) 0.4237(3) 0.063(3) Uani 1 1 d . . . . .
H35A H 0.5629 0.6111 0.4484 0.075 Uiso 1 1 calc R U . . .
C36 C 0.5547(4) 0.4757(5) 0.4232(3) 0.051(2) Uani 1 1 d . . . . .
H36A H 0.5438 0.4452 0.4478 0.061 Uiso 1 1 calc R U . . .
C1S C 0.2839(8) 0.6641(13) 0.2806(6) 0.070(3) Uani 0.525(15) 1 d D U P D 1
C2S C 0.3135(9) 0.7438(14) 0.2661(7) 0.071(3) Uani 0.525(15) 1 d D U P D 1
H2SA H 0.2909 0.7828 0.2455 0.085 Uiso 0.525(15) 1 calc R U P D 1
C3S C 0.3745(9) 0.7662(14) 0.2813(6) 0.060(3) Uani 0.525(15) 1 d D U P D 1
H3SA H 0.3964 0.8197 0.2706 0.072 Uiso 0.525(15) 1 calc R U P D 1
C4S C 0.4051(9) 0.7133(13) 0.3120(6) 0.054(3) Uani 0.525(15) 1 d D U P D 1
H4SA H 0.4482 0.7318 0.3228 0.064 Uiso 0.525(15) 1 calc R U P D 1
C5S C 0.3769(8) 0.6337(13) 0.3283(6) 0.054(3) Uani 0.525(15) 1 d D U P D 1
H5SA H 0.3998 0.5977 0.3499 0.064 Uiso 0.525(15) 1 calc R U P D 1
C6S C 0.3137(9) 0.6074(14) 0.3123(6) 0.063(3) Uani 0.525(15) 1 d D U P D 1
H6SA H 0.2918 0.5532 0.3225 0.075 Uiso 0.525(15) 1 calc R U P D 1
C7S C 0.2196(9) 0.6261(17) 0.2609(7) 0.099(4) Uani 0.525(15) 1 d D U P D 1
H7SA H 0.1963 0.6774 0.2450 0.148 Uiso 0.525(15) 1 calc R U P D 1
H7SB H 0.1924 0.6034 0.2824 0.148 Uiso 0.525(15) 1 calc R U P D 1
H7SC H 0.2282 0.5726 0.2426 0.148 Uiso 0.525(15) 1 calc R U P D 1
C1Q C 0.3160(7) 0.7326(12) 0.2775(5) 0.070(3) Uani 0.475(15) 1 d DG . P D 2
C2Q C 0.3808(8) 0.7589(12) 0.2895(6) 0.071(3) Uani 0.475(15) 1 d DG . P D 2
H2QA H 0.3994 0.8139 0.2776 0.085 Uiso 0.475(15) 1 calc R U P D 2
C3Q C 0.4183(6) 0.7048(13) 0.3187(6) 0.060(3) Uani 0.475(15) 1 d DG . P D 2
H3QA H 0.4626 0.7227 0.3269 0.072 Uiso 0.475(15) 1 calc R U P D 2
C4Q C 0.3910(7) 0.6243(11) 0.3361(5) 0.054(3) Uani 0.475(15) 1 d DG . P D 2
H4QA H 0.4166 0.5873 0.3561 0.064 Uiso 0.475(15) 1 calc R U P D 2
C5Q C 0.3262(7) 0.5980(10) 0.3241(5) 0.054(3) Uani 0.475(15) 1 d DG . P D 2
H5QA H 0.3076 0.5430 0.3359 0.064 Uiso 0.475(15) 1 calc R U P D 2
C6Q C 0.2887(6) 0.6522(11) 0.2948(5) 0.063(3) Uani 0.475(15) 1 d DG . P D 2
H6QA H 0.2444 0.6342 0.2866 0.075 Uiso 0.475(15) 1 calc R U P D 2
C7Q C 0.2736(12) 0.7909(18) 0.2467(8) 0.099(4) Uani 0.475(15) 1 d D . P D 2
H7QA H 0.3016 0.8254 0.2287 0.148 Uiso 0.475(15) 1 calc R U P D 2
H7QB H 0.2477 0.8373 0.2613 0.148 Uiso 0.475(15) 1 calc R U P D 2
H7QC H 0.2436 0.7480 0.2301 0.148 Uiso 0.475(15) 1 calc R U P D 2

loop_
_atom_site_aniso_label
_atom_site_aniso_U_11
_atom_site_aniso_U_22
_atom_site_aniso_U_33
_atom_site_aniso_U_23
_atom_site_aniso_U_13
_atom_site_aniso_U_12
Ce1 0.0283(2) 0.0235(2) 0.0383(2) 0.00484(16) 0.00741(14) -0.00151(15)
O1 0.029(2) 0.026(2) 0.050(3) 0.002(2) 0.010(2) -0.0039(19)
O2 0.029(2) 0.028(2) 0.041(3) 0.000(2) 0.0085(19) -0.0054(19)
O3 0.033(3) 0.033(3) 0.070(4) 0.010(2) 0.015(2) 0.008(2)
O4 0.034(3) 0.042(3) 0.069(4) 0.016(3) 0.014(3) 0.005(2)
N1 0.039(3) 0.027(3) 0.038(3) 0.003(2) 0.012(2) -0.006(2)
N2 0.033(3) 0.030(3) 0.037(3) -0.004(2) 0.008(2) -0.007(2)
N3 0.046(4) 0.027(3) 0.066(4) 0.008(3) 0.017(3) 0.003(3)
N4 0.041(3) 0.038(3) 0.051(4) 0.018(3) 0.010(3) 0.005(3)
F1 0.043(2) 0.052(3) 0.056(3) 0.007(2) -0.008(2) -0.001(2)
F2 0.081(4) 0.065(3) 0.053(3) 0.022(2) 0.017(3) 0.010(3)
F3 0.089(4) 0.055(3) 0.092(4) 0.031(3) 0.016(3) 0.036(3)
F4 0.074(3) 0.043(3) 0.098(4) 0.011(3) 0.047(3) -0.013(2)
F5 0.056(3) 0.076(4) 0.094(4) -0.037(3) 0.028(3) -0.038(3)
F6 0.081(3) 0.043(2) 0.115(4) -0.007(3) 0.039(3) -0.011(2)
F7 0.032(2) 0.068(3) 0.095(4) 0.007(3) 0.005(2) 0.013(2)
F8 0.060(3) 0.063(3) 0.086(4) -0.004(3) 0.037(3) 0.007(3)
F9 0.083(4) 0.031(2) 0.125(5) 0.001(3) 0.050(3) 0.011(2)
F10 0.042(3) 0.111(5) 0.056(3) -0.026(3) -0.006(2) -0.007(3)
F11 0.068(3) 0.090(4) 0.048(3) -0.014(3) 0.016(2) -0.014(3)
F12 0.089(4) 0.078(4) 0.088(4) -0.047(3) 0.033(3) -0.044(3)
F13 0.097(4) 0.097(4) 0.098(4) 0.0007(7) 0.0085(8) 0.0004(7)
F14 0.075(2) 0.074(2) 0.076(2) 0.0012(7) 0.0084(7) 0.0012(7)
F15 0.050(3) 0.063(4) 0.082(4) 0.038(3) 0.012(3) 0.024(3)
F13' 0.097(4) 0.097(4) 0.098(4) 0.0007(7) 0.0085(8) 0.0004(7)
F14' 0.075(2) 0.074(2) 0.076(2) 0.0012(7) 0.0084(7) 0.0012(7)
F15' 0.050(3) 0.063(4) 0.082(4) 0.038(3) 0.012(3) 0.024(3)
F16 0.088(5) 0.052(4) 0.077(5) -0.003(3) 0.019(4) 0.012(3)
F17 0.089(4) 0.084(4) 0.088(5) -0.017(4) 0.038(4) 0.018(3)
F18 0.127(5) 0.057(4) 0.088(4) 0.014(3) 0.066(4) 0.012(3)
F16' 0.088(5) 0.052(4) 0.077(5) -0.003(3) 0.019(4) 0.012(3)
F17' 0.089(4) 0.084(4) 0.088(5) -0.017(4) 0.038(4) 0.018(3)
F18' 0.127(5) 0.057(4) 0.088(4) 0.014(3) 0.066(4) 0.012(3)
F19 0.098(4) 0.132(4) 0.121(4) 0.036(4) -0.019(3) 0.006(3)
F20 0.106(4) 0.109(4) 0.099(4) 0.017(3) -0.019(3) -0.025(3)
F21 0.084(4) 0.093(4) 0.057(3) 0.029(3) -0.005(3) -0.008(3)
F22 0.046(3) 0.076(4) 0.089(5) 0.012(4) 0.012(4) 0.015(3)
F23 0.058(4) 0.076(4) 0.105(4) 0.028(3) 0.046(3) -0.003(3)
F24 0.064(4) 0.099(5) 0.110(5) 0.034(4) 0.011(4) -0.001(4)
F22' 0.046(3) 0.076(4) 0.089(5) 0.012(4) 0.012(4) 0.015(3)
F23' 0.058(4) 0.076(4) 0.105(4) 0.028(3) 0.046(3) -0.003(3)
F24' 0.064(4) 0.099(5) 0.110(5) 0.034(4) 0.011(4) -0.001(4)
C1 0.032(4) 0.030(4) 0.061(5) 0.001(3) 0.013(3) 0.000(3)
C2 0.033(3) 0.025(3) 0.048(4) -0.006(3) 0.006(3) -0.004(3)
C3 0.048(5) 0.041(4) 0.064(5) 0.011(4) 0.009(4) 0.007(4)
C4 0.058(5) 0.034(4) 0.079(6) -0.010(4) 0.024(5) -0.008(4)
C5 0.048(5) 0.046(5) 0.069(6) 0.001(4) 0.025(4) -0.001(4)
C6 0.049(5) 0.061(5) 0.066(6) -0.018(4) 0.021(4) -0.011(4)
C7 0.043(4) 0.046(5) 0.096(7) 0.019(5) 0.034(4) 0.011(4)
C8 0.041(5) 0.068(6) 0.097(8) 0.041(6) 0.014(5) 0.012(4)
C9 0.041(4) 0.102(7) 0.101(7) 0.024(6) 0.020(5) 0.030(5)
C10 0.081(6) 0.085(6) 0.103(7) 0.010(6) 0.048(6) 0.024(5)
C11 0.054(6) 0.090(9) 0.146(12) 0.056(8) -0.028(7) -0.007(6)
C12 0.043(5) 0.080(8) 0.144(12) 0.009(8) 0.001(6) 0.025(5)
C13 0.038(4) 0.019(3) 0.036(4) 0.006(3) 0.007(3) 0.005(3)
C14 0.030(3) 0.021(3) 0.035(3) 0.000(3) 0.006(3) 0.003(3)
C15 0.043(4) 0.049(4) 0.040(4) -0.011(3) 0.014(3) -0.010(3)
C16 0.037(4) 0.069(6) 0.044(4) -0.002(4) 0.014(3) -0.013(4)
C17 0.034(4) 0.050(5) 0.067(5) -0.006(4) 0.014(4) -0.016(3)
C18 0.033(4) 0.033(4) 0.045(4) -0.002(3) 0.002(3) -0.003(3)
C19 0.033(4) 0.050(5) 0.055(5) -0.015(4) 0.000(3) -0.009(3)
C20 0.044(4) 0.053(5) 0.048(5) -0.012(4) -0.003(3) -0.002(4)
C21 0.034(4) 0.034(4) 0.038(4) -0.001(3) 0.000(3) 0.009(3)
C22 0.051(4) 0.042(4) 0.036(4) -0.001(3) 0.005(3) 0.013(4)
C23 0.054(5) 0.040(4) 0.040(4) 0.009(3) 0.015(3) 0.006(3)
C24 0.052(4) 0.033(4) 0.047(4) 0.010(3) 0.020(3) -0.004(3)
C25 0.036(4) 0.030(4) 0.076(6) 0.023(4) 0.022(4) 0.011(3)
C26 0.041(4) 0.044(4) 0.066(5) 0.027(4) 0.017(4) 0.006(3)
C27 0.066(5) 0.054(5) 0.042(4) 0.016(4) 0.010(4) 0.008(4)
C28 0.075(7) 0.095(8) 0.047(5) 0.016(5) 0.014(5) 0.009(6)
C29 0.090(8) 0.087(8) 0.066(7) 0.045(6) 0.018(6) 0.003(6)
C30 0.068(6) 0.064(6) 0.072(6) 0.034(5) 0.021(5) 0.008(5)
C31 0.103(7) 0.072(6) 0.090(7) 0.048(5) 0.026(6) -0.003(5)
C32 0.110(9) 0.049(6) 0.117(10) 0.043(7) 0.043(8) 0.001(6)
C33 0.054(5) 0.028(4) 0.106(8) 0.020(5) 0.031(5) 0.005(4)
C34 0.062(6) 0.024(4) 0.125(9) 0.016(5) 0.032(6) 0.005(4)
C35 0.053(5) 0.027(4) 0.112(8) -0.005(5) 0.026(5) 0.009(4)
C36 0.062(5) 0.023(4) 0.071(6) 0.005(4) 0.023(4) 0.010(3)
C1S 0.071(4) 0.070(4) 0.068(4) -0.001(2) 0.006(2) 0.0026(19)
C2S 0.073(4) 0.069(4) 0.070(4) 0.000(2) 0.006(2) 0.004(2)
C3S 0.063(3) 0.059(4) 0.060(4) -0.003(2) 0.007(2) 0.002(2)
C4S 0.056(3) 0.052(3) 0.053(3) -0.002(2) 0.006(2) 0.0007(19)
C5S 0.055(3) 0.052(3) 0.054(3) -0.0013(19) 0.005(2) 0.002(2)
C6S 0.063(3) 0.062(4) 0.063(4) -0.003(2) 0.006(2) 0.001(2)
C7S 0.098(4) 0.099(4) 0.099(4) 0.0001(10) 0.0080(11) -0.0002(10)
C1Q 0.071(4) 0.070(4) 0.068(4) -0.001(2) 0.006(2) 0.0026(19)
C2Q 0.073(4) 0.069(4) 0.070(4) 0.000(2) 0.006(2) 0.004(2)
C3Q 0.063(3) 0.059(4) 0.060(4) -0.003(2) 0.007(2) 0.002(2)
C4Q 0.056(3) 0.052(3) 0.053(3) -0.002(2) 0.006(2) 0.0007(19)
C5Q 0.055(3) 0.052(3) 0.054(3) -0.0013(19) 0.005(2) 0.002(2)
C6Q 0.063(3) 0.062(4) 0.063(4) -0.003(2) 0.006(2) 0.001(2)
C7Q 0.098(4) 0.099(4) 0.099(4) 0.0001(10) 0.0080(11) -0.0002(10)

loop_
_atom_type_symbol
_atom_type_description
_atom_type_scat_dispersion_real
_atom_type_scat_dispersion_imag
_atom_type_scat_source
C C 0.0033 0.0016 'International Tables Vol C Tables 4.2.6.8 and 6.1.1.4'
H H 0.0000 0.0000 'International Tables Vol C Tables 4.2.6.8 and 6.1.1.4'
N N 0.0061 0.0033 'International Tables Vol C Tables 4.2.6.8 and 6.1.1.4'
O O 0.0106 0.0060 'International Tables Vol C Tables 4.2.6.8 and 6.1.1.4'
F F 0.0171 0.0103 'International Tables Vol C Tables 4.2.6.8 and 6.1.1.4'
Ce Ce -0.2486 2.6331 'International Tables Vol C Tables 4.2.6.8 and 6.1.1.4'

loop_
_geom_angle_atom_site_label_1
_geom_angle_atom_site_label_2
_geom_angle_atom_site_label_3
_geom_angle
O3 Ce1 O2 136.86(17)
O3 Ce1 O1 75.95(16)
O2 Ce1 O1 66.80(15)
O3 Ce1 N2 139.64(18)
O2 Ce1 N2 83.17(16)
O1 Ce1 N2 131.94(16)
O3 Ce1 N1 85.82(19)
O2 Ce1 N1 122.82(17)
O1 Ce1 N1 103.67(16)
N2 Ce1 N1 61.77(16)
O3 Ce1 N4 110.47(18)
O2 Ce1 N4 76.69(17)
O1 Ce1 N4 125.26(19)
N2 Ce1 N4 78.83(18)
N1 Ce1 N4 130.58(18)
O3 Ce1 N3 79.32(18)
O2 Ce1 N3 133.57(17)
O1 Ce1 N3 154.97(17)
N2 Ce1 N3 71.35(18)
N1 Ce1 N3 78.10(19)
N4 Ce1 N3 61.0(2)
O3 Ce1 F1 115.54(16)
O2 Ce1 F1 62.61(15)
O1 Ce1 F1 59.63(14)
N2 Ce1 F1 73.58(15)
N1 Ce1 F1 64.77(15)
N4 Ce1 F1 132.67(16)
N3 Ce1 F1 137.70(17)
C1 O1 Ce1 117.4(3)
C2 O2 Ce1 123.9(3)
C7 O3 Ce1 164.9(5)
C8 O4 H1 89(7)
C24 N1 C13 118.0(6)
C24 N1 Ce1 122.0(5)
C13 N1 Ce1 118.9(4)
C15 N2 C14 117.4(6)
C15 N2 Ce1 121.9(5)
C14 N2 Ce1 118.6(4)
C36 N3 C25 119.0(7)
C36 N3 Ce1 121.4(5)
C25 N3 Ce1 119.4(5)
C27 N4 C26 118.4(7)
C27 N4 Ce1 120.2(5)
C26 N4 Ce1 121.3(5)
C3 F1 Ce1 107.7(4)
O1 C1 C3 103.4(5)
O1 C1 C4 106.4(5)
C3 C1 C4 105.3(6)
O1 C1 C2 108.0(5)
C3 C1 C2 112.5(5)
C4 C1 C2 119.9(6)
O2 C2 C5 107.6(5)
O2 C2 C6 105.2(5)
C5 C2 C6 105.5(6)
O2 C2 C1 109.2(4)
C5 C2 C1 116.4(5)
C6 C2 C1 112.2(5)
F2 C3 F3 106.1(6)
F2 C3 F1 104.3(6)
F3 C3 F1 107.7(6)
F2 C3 C1 114.5(6)
F3 C3 C1 115.5(7)
F1 C3 C1 108.0(5)
F6 C4 F4 106.8(7)
F6 C4 F5 106.2(7)
F4 C4 F5 104.6(6)
F6 C4 C1 113.4(6)
F4 C4 C1 113.7(6)
F5 C4 C1 111.5(7)
F7 C5 F8 103.8(6)
F7 C5 F9 108.1(7)
F8 C5 F9 105.4(6)
F7 C5 C2 111.2(6)
F8 C5 C2 113.6(6)
F9 C5 C2 114.0(6)
F12 C6 F11 105.5(6)
F12 C6 F10 106.9(6)
F11 C6 F10 104.1(7)
F12 C6 C2 115.3(7)
F11 C6 C2 113.0(6)
F10 C6 C2 111.2(6)
O3 C7 C9 107.3(5)
O3 C7 C8 108.3(5)
C9 C7 C8 118.9(7)
O3 C7 C10 103.3(6)
C9 C7 C10 107.3(5)
C8 C7 C10 110.7(6)
O4 C8 C7 111.8(6)
O4 C8 C11 104.4(7)
C7 C8 C11 110.5(7)
O4 C8 C12 103.6(6)
C7 C8 C12 117.5(7)
C11 C8 C12 108.2(7)
F13' C9 F14' 99.8(7)
F13 C9 F15 103.3(8)
F13 C9 F14 106.7(12)
F15 C9 F14 116.0(11)
F13' C9 F15' 122.1(11)
F14' C9 F15' 102.1(7)
F13 C9 C7 109.4(11)
F13' C9 C7 107.2(9)
F14' C9 C7 116.5(9)
F15 C9 C7 114.3(7)
F14 C9 C7 106.7(9)
F15' C9 C7 109.4(8)
F17 C10 F16 101.2(7)
F16' C10 F18' 122(3)
F17 C10 F18 103.5(9)
F16 C10 F18 100.7(9)
F16' C10 C7 104.3(12)
F17 C10 C7 122.5(9)
F16 C10 C7 113.9(7)
F18' C10 C7 115(2)
F18 C10 C7 112.1(13)
F16' C10 F17' 103.5(9)
F18' C10 F17' 112(2)
C7 C10 F17' 96.0(12)
F21 C11 F19 104.6(8)
F21 C11 F20 103.5(9)
F19 C11 F20 105.1(8)
F21 C11 C8 114.3(7)
F19 C11 C8 113.7(9)
F20 C11 C8 114.4(8)
F24 C12 F22 112.4(8)
F24 C12 F23 105.1(8)
F22 C12 F23 103.3(7)
F23' C12 F24' 103.0(8)
F23' C12 F22' 101.7(8)
F24' C12 F22' 129.1(15)
F23' C12 C8 119.0(10)
F24 C12 C8 107.9(8)
F22 C12 C8 115.2(7)
F23 C12 C8 112.4(7)
F24' C12 C8 99.4(12)
F22' C12 C8 106.2(10)
N1 C13 C21 122.8(6)
N1 C13 C14 117.9(6)
C21 C13 C14 119.3(6)
N2 C14 C18 122.9(6)
N2 C14 C13 118.2(6)
C18 C14 C13 118.9(6)
N2 C15 C16 123.5(7)
N2 C15 H15A 118.2
C16 C15 H15A 118.2
C17 C16 C15 119.7(7)
C17 C16 H16A 120.2
C15 C16 H16A 120.2
C16 C17 C18 119.4(7)
C16 C17 H17A 120.3
C18 C17 H17A 120.3
C14 C18 C17 117.0(6)
C14 C18 C19 120.2(6)
C17 C18 C19 122.8(7)
C20 C19 C18 120.2(7)
C20 C19 H19A 119.9
C18 C19 H19A 119.9
C19 C20 C21 121.8(7)
C19 C20 H20A 119.1
C21 C20 H20A 119.1
C13 C21 C22 117.4(6)
C13 C21 C20 119.5(6)
C22 C21 C20 123.1(7)
C23 C22 C21 119.3(7)
C23 C22 H22A 120.3
C21 C22 H22A 120.3
C22 C23 C24 120.1(7)
C22 C23 H23A 119.9
C24 C23 H23A 119.9
N1 C24 C23 122.3(7)
N1 C24 H24A 118.9
C23 C24 H24A 118.9
N3 C25 C33 120.8(8)
N3 C25 C26 118.4(6)
C33 C25 C26 120.8(7)
N4 C26 C30 121.9(9)
N4 C26 C25 119.6(7)
C30 C26 C25 118.5(8)
N4 C27 C28 122.9(9)
N4 C27 H27A 118.6
C28 C27 H27A 118.6
C29 C28 C27 119.3(10)
C29 C28 H28A 120.4
C27 C28 H28A 120.4
C28 C29 C30 119.8(9)
C28 C29 H29A 120.1
C30 C29 H29A 120.1
C26 C30 C29 117.8(9)
C26 C30 C31 119.1(10)
C29 C30 C31 123.1(9)
C32 C31 C30 121.5(10)
C32 C31 H31A 119.3
C30 C31 H31A 119.3
C31 C32 C33 121.8(10)
C31 C32 H32A 119.1
C33 C32 H32A 119.1
C34 C33 C32 123.8(9)
C34 C33 C25 118.0(8)
C32 C33 C25 118.2(10)
C35 C34 C33 119.9(8)
C35 C34 H34A 120.1
C33 C34 H34A 120.1
C34 C35 C36 119.8(9)
C34 C35 H35A 120.1
C36 C35 H35A 120.1
N3 C36 C35 122.5(8)
N3 C36 H36A 118.7
C35 C36 H36A 118.7
C2S C1S C6S 122.6(13)
C2S C1S C7S 122.1(16)
C6S C1S C7S 115.0(15)
C3S C2S C1S 119.0(15)
C3S C2S H2SA 120.5
C1S C2S H2SA 120.5
C2S C3S C4S 120.2(15)
C2S C3S H3SA 119.9
C4S C3S H3SA 119.9
C3S C4S C5S 123.0(14)
C3S C4S H4SA 118.5
C5S C4S H4SA 118.5
C4S C5S C6S 117.9(14)
C4S C5S H5SA 121.0
C6S C5S H5SA 121.0
C5S C6S C1S 117.2(14)
C5S C6S H6SA 121.4
C1S C6S H6SA 121.4
C1S C7S H7SA 109.5
C1S C7S H7SB 109.5
H7SA C7S H7SB 109.5
C1S C7S H7SC 109.5
H7SA C7S H7SC 109.5
H7SB C7S H7SC 109.5
C2Q C1Q C6Q 120.0
C2Q C1Q C7Q 121.4(13)
C6Q C1Q C7Q 118.6(13)
C1Q C2Q C3Q 120.0
C1Q C2Q H2QA 120.0
C3Q C2Q H2QA 120.0
C4Q C3Q C2Q 120.0
C4Q C3Q H3QA 120.0
C2Q C3Q H3QA 120.0
C3Q C4Q C5Q 120.0
C3Q C4Q H4QA 120.0
C5Q C4Q H4QA 120.0
C6Q C5Q C4Q 120.0
C6Q C5Q H5QA 120.0
C4Q C5Q H5QA 120.0
C5Q C6Q C1Q 120.0
C5Q C6Q H6QA 120.0
C1Q C6Q H6QA 120.0
C1Q C7Q H7QA 109.5
C1Q C7Q H7QB 109.5
H7QA C7Q H7QB 109.5
C1Q C7Q H7QC 109.5
H7QA C7Q H7QC 109.5
H7QB C7Q H7QC 109.5

loop_
_geom_bond_atom_site_label_1
_geom_bond_atom_site_label_2
_geom_bond_distance
Ce1 O3 2.258(5)
Ce1 O2 2.311(4)
Ce1 O1 2.344(4)
Ce1 N2 2.648(5)
Ce1 N1 2.653(6)
Ce1 N4 2.679(6)
Ce1 N3 2.741(6)
Ce1 F1 2.950(4)
O1 C1 1.377(8)
O2 C2 1.368(7)
O3 C7 1.387(9)
O4 C8 1.402(10)
O4 H1 0.80(2)
N1 C24 1.338(9)
N1 C13 1.364(8)
N2 C15 1.329(9)
N2 C14 1.360(8)
N3 C36 1.310(10)
N3 C25 1.364(10)
N4 C27 1.326(11)
N4 C26 1.358(10)
F1 C3 1.353(9)
F2 C3 1.341(9)
F3 C3 1.337(9)
F4 C4 1.340(10)
F5 C4 1.349(11)
F6 C4 1.333(9)
F7 C5 1.341(10)
F8 C5 1.343(9)
F9 C5 1.350(9)
F10 C6 1.361(10)
F11 C6 1.351(9)
F12 C6 1.340(10)
F13 C9 1.345(9)
F14 C9 1.364(9)
F15 C9 1.369(8)
F13' C9 1.371(9)
F14' C9 1.342(9)
F15' C9 1.377(9)
F16 C10 1.395(9)
F17 C10 1.343(8)
F18 C10 1.367(9)
F16' C10 1.322(9)
F17' C10 1.382(9)
F18' C10 1.352(10)
F19 C11 1.348(12)
F20 C11 1.365(13)
F21 C11 1.350(12)
F22 C12 1.345(8)
F23 C12 1.350(8)
F24 C12 1.338(9)
F22' C12 1.370(9)
F23' C12 1.333(9)
F24' C12 1.372(10)
C1 C3 1.547(5)
C1 C4 1.548(5)
C1 C2 1.572(5)
C2 C5 1.548(5)
C2 C6 1.549(5)
C7 C9 1.553(5)
C7 C8 1.557(5)
C7 C10 1.555(5)
C8 C11 1.544(5)
C8 C12 1.551(5)
C13 C21 1.401(9)
C13 C14 1.439(9)
C14 C18 1.404(9)
C15 C16 1.382(10)
C15 H15A 0.9500
C16 C17 1.353(11)
C16 H16A 0.9500
C17 C18 1.414(10)
C17 H17A 0.9500
C18 C19 1.430(10)
C19 C20 1.333(11)
C19 H19A 0.9500
C20 C21 1.423(10)
C20 H20A 0.9500
C21 C22 1.417(10)
C22 C23 1.354(11)
C22 H22A 0.9500
C23 C24 1.400(11)
C23 H23A 0.9500
C24 H24A 0.9500
C25 C33 1.421(10)
C25 C26 1.431(12)
C26 C30 1.406(11)
C27 C28 1.403(12)
C27 H27A 0.9500
C28 C29 1.347(15)
C28 H28A 0.9500
C29 C30 1.406(15)
C29 H29A 0.9500
C30 C31 1.445(15)
C31 C32 1.328(17)
C31 H31A 0.9500
C32 C33 1.416(14)
C32 H32A 0.9500
C33 C34 1.393(14)
C34 C35 1.336(13)
C34 H34A 0.9500
C35 C36 1.405(11)
C35 H35A 0.9500
C36 H36A 0.9500
C1S C2S 1.365(15)
C1S C6S 1.395(16)
C1S C7S 1.500(10)
C2S C3S 1.331(15)
C2S H2SA 0.9500
C3S C4S 1.348(15)
C3S H3SA 0.9500
C4S C5S 1.376(15)
C4S H4SA 0.9500
C5S C6S 1.393(15)
C5S H5SA 0.9500
C6S H6SA 0.9500
C7S H7SA 0.9800
C7S H7SB 0.9800
C7S H7SC 0.9800
C1Q C2Q 1.3900
C1Q C6Q 1.3900
C1Q C7Q 1.501(17)
C2Q C3Q 1.3900
C2Q H2QA 0.9500
C3Q C4Q 1.3900
C3Q H3QA 0.9500
C4Q C5Q 1.3900
C4Q H4QA 0.9500
C5Q C6Q 1.3900
C5Q H5QA 0.9500
C6Q H6QA 0.9500
C7Q H7QA 0.9800
C7Q H7QB 0.9800
C7Q H7QC 0.9800
